data_7023063
loop_
_publ_author_name
'Machura, Barbara'
'Wolff, Mariusz'
'Benoist, Eric'
'Schachner, J\"org A'
'M\"osch-Zanetti, Nadia C'

_publ_section_title
;
 Oxorhenium(V) complexes of quinoline and isoquinoline carboxylic
 acids--synthesis, structural characterization and catalytic application
 in epoxidation reactions.
;
_journal_issue 24
_journal_name_full 'Dalton transactions (Cambridge, England : 2003)'
_journal_page_first 8827
_journal_page_last 8837
_journal_paper_doi 10.1039/c3dt50625h
_journal_volume 42
_journal_year 2013
_chemical_formula_moiety 'C23 H19 N2 O8 Re'
_chemical_formula_sum 'C23 H19 N2 O8 Re'
_chemical_formula_weight 637.60
_chemical_name_systematic
;
?
;
_space_group_IT_number 9
_symmetry_cell_setting monoclinic
_symmetry_space_group_name_Hall 'C -2yc'
_symmetry_space_group_name_H-M 'C 1 c 1'
_atom_sites_solution_hydrogens geom
_atom_sites_solution_primary direct
_atom_sites_solution_secondary difmap
_audit_creation_method SHELXL-97
_cell_angle_alpha 90.00
_cell_angle_beta 100.04(3)
_cell_angle_gamma 90.00
_cell_formula_units_Z 4
_cell_length_a 15.927(3)
_cell_length_b 10.223(2)
_cell_length_c 13.508(3)
_cell_measurement_reflns_used 2355
_cell_measurement_temperature 295.0(2)
_cell_measurement_theta_max 29.1993
_cell_measurement_theta_min 3.6457
_cell_volume 2165.7(8)
_computing_cell_refinement 'CrysAlis RED v. 1.163 (UNIL IC & KUMA 2000)'
_computing_data_collection 'CrysAlis CCD v. 1.163 (UNIL IC & KUMA 2000)'
_computing_data_reduction 'CrysAlis RED v. 1.163 (UNIL IC & KUMA 2000)'
_computing_molecular_graphics
;XP in SHELXTL/PC (Sheldrick, 1990b)
ORTEP-3 W v. 1.062 (Farrugia 1997)
;
_computing_publication_material
;SHELXL-97 (Sheldrick, 1997) and
PLATON (Spek, 1990)
;
_computing_structure_refinement 'SHELXL-97 (Sheldrick, 1997)'
_computing_structure_solution 'SHELXS-97 (Sheldrick, 1990)'
_diffrn_ambient_temperature 295.0(2)
_diffrn_measured_fraction_theta_full 0.997
_diffrn_measured_fraction_theta_max 0.997
_diffrn_measurement_device_type
;
Oxford Diffraction Xcalibur (TM) Single Crystal X-ray Diffractometer with
Sapphire CCD detector
;
_diffrn_radiation_monochromator graphite
_diffrn_radiation_source 'fine-focus sealed tube'
_diffrn_radiation_type MoK\a
_diffrn_radiation_wavelength 0.71073
_diffrn_reflns_av_R_equivalents 0.0348
_diffrn_reflns_av_unetI/netI 0.0500
_diffrn_reflns_limit_h_max 14
_diffrn_reflns_limit_h_min -18
_diffrn_reflns_limit_k_max 12
_diffrn_reflns_limit_k_min -12
_diffrn_reflns_limit_l_max 16
_diffrn_reflns_limit_l_min -16
_diffrn_reflns_number 5099
_diffrn_reflns_theta_full 25.00
_diffrn_reflns_theta_max 25.00
_diffrn_reflns_theta_min 3.66
_exptl_absorpt_coefficient_mu 5.666
_exptl_absorpt_correction_T_max 1.00000
_exptl_absorpt_correction_T_min 0.53425
_exptl_absorpt_correction_type empirical
_exptl_absorpt_process_details 'CrysAlis RED, (2005)'
_exptl_crystal_colour brown
_exptl_crystal_density_diffrn 1.956
_exptl_crystal_density_method 'not measured'
_exptl_crystal_description prism
_exptl_crystal_F_000 1240
_exptl_crystal_size_max 0.176
_exptl_crystal_size_mid 0.042
_exptl_crystal_size_min 0.032
_refine_diff_density_max 1.098
_refine_diff_density_min -0.831
_refine_diff_density_rms 0.113
_refine_ls_abs_structure_details 'Flack H D (1983), Acta Cryst. A39, 876-881'
_refine_ls_abs_structure_Flack 0.00(13)
_refine_ls_extinction_method none
_refine_ls_goodness_of_fit_ref 1.075
_refine_ls_hydrogen_treatment constr
_refine_ls_matrix_type full
_refine_ls_number_parameters 311
_refine_ls_number_reflns 2868
_refine_ls_number_restraints 2
_refine_ls_restrained_S_all 1.075
_refine_ls_R_factor_all 0.0415
_refine_ls_R_factor_gt 0.0368
_refine_ls_shift/su_max 0.000
_refine_ls_shift/su_mean 0.000
_refine_ls_structure_factor_coef Fsqd
_refine_ls_weighting_details 'calc w=1/[\s^2^(Fo^2^)+(0.0399P)^2^+9.8613P] where P=(Fo^2^+2Fc^2^)/3'
_refine_ls_weighting_scheme calc
_refine_ls_wR_factor_gt 0.0854
_refine_ls_wR_factor_ref 0.0876
_reflns_number_gt 2674
_reflns_number_total 2868
_reflns_threshold_expression >2sigma(I)
_cod_data_source_file c3dt50625h.txt
_cod_data_source_block ren338
_cod_original_cell_volume 2165.7(7)
_cod_original_sg_symbol_H-M Cc
_cod_database_code 7023063

loop_
_symmetry_equiv_pos_as_xyz
'x, y, z'
'x, -y, z+1/2'
'x+1/2, y+1/2, z'
'x+1/2, -y+1/2, z+1/2'

loop_
_atom_site_label
_atom_site_type_symbol
_atom_site_fract_x
_atom_site_fract_y
_atom_site_fract_z
_atom_site_U_iso_or_equiv
_atom_site_adp_type
_atom_site_occupancy
_atom_site_symmetry_multiplicity
_atom_site_calc_flag
_atom_site_refinement_flags
Re1 Re 0.22872(10) 0.35353(3) 0.12848(11) 0.03977(15) Uani 1 1 d .
O1 O 0.1987(13) 0.3613(11) 0.2393(15) 0.055(5) Uani 1 1 d .
O2 O 0.2838(6) 0.5342(8) 0.1510(8) 0.059(3) Uani 1 1 d .
O3 O 0.4015(10) 0.6448(11) 0.2022(10) 0.078(4) Uani 1 1 d .
O4 O 0.1766(6) 0.1724(7) 0.0977(8) 0.060(3) Uani 1 1 d .
O5 O 0.0580(9) 0.0673(12) 0.0339(11) 0.090(4) Uani 1 1 d .
O6 O 0.2611(14) 0.3574(10) 0.0016(13) 0.047(5) Uani 1 1 d .
O7 O 0.6152(7) 0.2737(10) 0.3072(9) 0.066(3) Uani 1 1 d .
O8 O -0.1601(6) 0.4350(10) -0.0380(7) 0.054(2) Uani 1 1 d .
N1 N 0.3582(10) 0.3113(18) 0.1920(9) 0.038(3) Uani 1 1 d .
N2 N 0.1001(10) 0.4024(16) 0.0590(9) 0.038(3) Uani 1 1 d .
C1 C 0.4063(12) 0.4082(15) 0.2130(11) 0.035(4) Uani 1 1 d .
C2 C 0.3638(15) 0.540(2) 0.1884(16) 0.056(7) Uani 1 1 d .
C3 C 0.4924(14) 0.410(2) 0.2481(15) 0.053(6) Uani 1 1 d .
H3 H 0.5227 0.4881 0.2545 0.063 Uiso 1 1 calc R
C4 C 0.5321(12) 0.293(2) 0.2733(14) 0.045(6) Uani 1 1 d .
C5 C 0.4829(9) 0.1771(11) 0.2544(9) 0.035(3) Uani 1 1 d .
C6 C 0.5198(8) 0.0539(13) 0.2738(8) 0.041(3) Uani 1 1 d .
H6 H 0.5779 0.0480 0.2984 0.050 Uiso 1 1 calc R
C7 C 0.4720(10) -0.0600(14) 0.2573(9) 0.051(4) Uani 1 1 d .
H7 H 0.4974 -0.1419 0.2688 0.062 Uiso 1 1 calc R
C8 C 0.3860(9) -0.0473(12) 0.2235(9) 0.044(3) Uani 1 1 d .
H8 H 0.3530 -0.1230 0.2155 0.053 Uiso 1 1 calc R
C9 C 0.3459(9) 0.0697(15) 0.2008(10) 0.039(3) Uani 1 1 d .
H9 H 0.2878 0.0733 0.1757 0.047 Uiso 1 1 calc R
C10 C 0.3971(15) 0.190(2) 0.2169(15) 0.041(5) Uani 1 1 d .
C11 C 0.0501(15) 0.2936(15) 0.0394(12) 0.044(4) Uani 1 1 d .
C12 C 0.0918(16) 0.169(2) 0.0545(18) 0.046(6) Uani 1 1 d .
C13 C -0.0382(12) 0.298(2) 0.0065(14) 0.047(6) Uani 1 1 d .
H13 H -0.0704 0.2221 -0.0041 0.056 Uiso 1 1 calc R
C14 C -0.0764(12) 0.421(2) -0.0101(13) 0.051(6) Uani 1 1 d .
C15 C -0.0271(8) 0.5348(13) 0.0037(9) 0.039(3) Uani 1 1 d .
C16 C -0.0618(8) 0.6624(12) -0.0135(9) 0.042(3) Uani 1 1 d .
H16 H -0.1203 0.6729 -0.0339 0.050 Uiso 1 1 calc R
C17 C -0.0114(9) 0.7672(13) -0.0008(10) 0.048(3) Uani 1 1 d .
H17 H -0.0357 0.8492 -0.0153 0.057 Uiso 1 1 calc R
C18 C 0.0756(9) 0.7592(14) 0.0330(11) 0.052(3) Uani 1 1 d .
H18 H 0.1091 0.8342 0.0429 0.062 Uiso 1 1 calc R
C19 C 0.1115(11) 0.6354(14) 0.0517(11) 0.045(4) Uani 1 1 d .
H19 H 0.1700 0.6269 0.0734 0.054 Uiso 1 1 calc R
C20 C 0.0606(13) 0.525(2) 0.0382(13) 0.040(5) Uani 1 1 d .
C21 C 0.2714(12) 0.435(2) -0.0777(12) 0.086(5) Uani 1 1 d .
H21A H 0.2261 0.4975 -0.0899 0.128 Uiso 1 1 calc R
H21B H 0.2703 0.3812 -0.1364 0.128 Uiso 1 1 calc R
H21C H 0.3251 0.4792 -0.0626 0.128 Uiso 1 1 calc R
C22 C 0.6714(17) 0.391(2) 0.325(2) 0.091(8) Uani 1 1 d .
H22A H 0.6768 0.4295 0.2619 0.137 Uiso 1 1 calc R
H22B H 0.7267 0.3647 0.3600 0.137 Uiso 1 1 calc R
H22C H 0.6470 0.4528 0.3651 0.137 Uiso 1 1 calc R
C23 C -0.2110(13) 0.321(2) -0.0491(17) 0.068(5) Uani 1 1 d .
H23A H -0.1948 0.2667 -0.1005 0.102 Uiso 1 1 calc R
H23B H -0.2699 0.3455 -0.0678 0.102 Uiso 1 1 calc R
H23C H -0.2030 0.2743 0.0134 0.102 Uiso 1 1 calc R

loop_
_atom_site_aniso_label
_atom_site_aniso_U_11
_atom_site_aniso_U_22
_atom_site_aniso_U_33
_atom_site_aniso_U_23
_atom_site_aniso_U_13
_atom_site_aniso_U_12
Re1 0.0507(3) 0.02420(19) 0.0444(2) -0.0027(4) 0.00840(17) 0.0009(5)
O1 0.032(8) 0.078(11) 0.058(12) 0.008(6) 0.014(7) 0.022(5)
O2 0.037(5) 0.028(5) 0.098(8) -0.009(4) -0.031(5) -0.012(4)
O3 0.083(9) 0.028(6) 0.111(10) 0.013(6) -0.013(8) -0.009(7)
O4 0.060(6) 0.015(4) 0.102(8) 0.015(4) 0.006(6) -0.001(4)
O5 0.077(9) 0.035(7) 0.144(12) -0.015(7) -0.017(8) -0.007(8)
O6 0.053(10) 0.075(11) 0.015(5) 0.008(4) 0.014(5) 0.004(5)
O7 0.046(7) 0.055(7) 0.087(8) 0.005(5) -0.012(6) -0.012(6)
O8 0.037(6) 0.058(6) 0.060(6) 0.004(5) -0.009(5) 0.001(5)
N1 0.052(9) 0.029(9) 0.030(7) -0.007(5) 0.000(6) 0.002(7)
N2 0.057(10) 0.026(7) 0.031(6) 0.003(5) 0.003(7) -0.021(8)
C1 0.046(10) 0.015(9) 0.039(8) -0.008(5) -0.008(8) 0.003(7)
C2 0.09(2) 0.026(10) 0.053(13) -0.010(8) 0.008(11) -0.003(11)
C3 0.082(19) 0.025(10) 0.051(11) 0.005(7) 0.011(11) -0.005(11)
C4 0.056(16) 0.038(10) 0.038(10) 0.001(7) 0.002(9) -0.014(10)
C5 0.044(8) 0.025(7) 0.035(6) -0.003(5) 0.007(6) 0.008(5)
C6 0.052(8) 0.046(7) 0.026(6) 0.007(5) 0.005(5) 0.008(7)
C7 0.082(11) 0.044(8) 0.033(7) 0.001(6) 0.021(7) 0.013(9)
C8 0.069(10) 0.018(6) 0.047(7) 0.004(5) 0.012(7) 0.004(7)
C9 0.036(8) 0.035(9) 0.045(8) 0.003(6) 0.004(6) -0.005(8)
C10 0.070(18) 0.025(13) 0.031(8) 0.003(7) 0.015(10) 0.003(10)
C11 0.086(15) 0.012(10) 0.035(8) -0.003(6) 0.017(9) -0.015(9)
C12 0.062(16) 0.011(8) 0.063(12) 0.001(7) 0.009(11) 0.011(9)
C13 0.047(15) 0.052(14) 0.039(10) 0.006(8) 0.001(9) 0.014(11)
C14 0.057(14) 0.078(16) 0.018(7) 0.008(7) 0.009(8) 0.007(11)
C15 0.046(8) 0.039(7) 0.034(6) 0.013(6) 0.018(6) 0.005(7)
C16 0.044(7) 0.039(7) 0.043(7) 0.004(6) 0.010(6) 0.003(6)
C17 0.061(9) 0.032(7) 0.050(8) 0.013(6) 0.010(7) 0.005(7)
C18 0.059(10) 0.035(8) 0.063(9) 0.009(7) 0.017(7) 0.009(7)
C19 0.043(8) 0.037(9) 0.057(8) 0.011(7) 0.013(7) 0.021(9)
C20 0.041(11) 0.048(13) 0.034(10) 0.011(8) 0.013(8) 0.012(9)
C21 0.102(13) 0.091(14) 0.066(11) 0.026(10) 0.020(10) -0.001(11)
C22 0.071(15) 0.062(12) 0.13(2) 0.003(13) -0.020(13) -0.041(14)
C23 0.036(11) 0.067(12) 0.089(13) 0.016(11) -0.023(9) -0.005(10)

loop_
_atom_type_symbol
_atom_type_description
_atom_type_scat_dispersion_real
_atom_type_scat_dispersion_imag
_atom_type_scat_source
C C 0.0033 0.0016 'International Tables Vol C Tables 4.2.6.8 and 6.1.1.4'
H H 0.0000 0.0000 'International Tables Vol C Tables 4.2.6.8 and 6.1.1.4'
N N 0.0061 0.0033 'International Tables Vol C Tables 4.2.6.8 and 6.1.1.4'
O O 0.0106 0.0060 'International Tables Vol C Tables 4.2.6.8 and 6.1.1.4'
Re Re -1.0185 7.2310 'International Tables Vol C Tables 4.2.6.8 and 6.1.1.4'

loop_
_geom_angle_atom_site_label_1
_geom_angle_atom_site_label_2
_geom_angle_atom_site_label_3
_geom_angle
O1 Re1 O6 175.9(4)
O1 Re1 O4 93.2(6)
O6 Re1 O4 90.0(5)
O1 Re1 O2 90.3(6)
O6 Re1 O2 86.4(5)
O4 Re1 O2 176.4(4)
O1 Re1 N1 93.3(8)
O6 Re1 N1 88.3(7)
O4 Re1 N1 103.2(5)
O2 Re1 N1 76.3(5)
O1 Re1 N2 88.9(7)
O6 Re1 N2 89.4(7)
O4 Re1 N2 78.5(5)
O2 Re1 N2 101.8(5)
N1 Re1 N2 177.2(6)
C2 O2 Re1 117.8(12)
C12 O4 Re1 116.4(11)
C21 O6 Re1 145.2(13)
C4 O7 C22 117.8(15)
C14 O8 C23 118.2(15)
C1 N1 C10 115(2)
C1 N1 Re1 116.1(18)
C10 N1 Re1 129.1(13)
C11 N2 C20 117(2)
C11 N2 Re1 111.9(17)
C20 N2 Re1 130.5(12)
N1 C1 C3 129(2)
N1 C1 C2 115(2)
C3 C1 C2 116.5(16)
O3 C2 O2 121(2)
O3 C2 C1 124(2)
O2 C2 C1 115.0(18)
C4 C3 C1 118(2)
O7 C4 C3 127(2)
O7 C4 C5 114.6(16)
C3 C4 C5 117.9(18)
C10 C5 C6 120.8(14)
C10 C5 C4 117.9(15)
C6 C5 C4 121.3(13)
C7 C6 C5 121.8(12)
C8 C7 C6 117.5(13)
C9 C8 C7 123.9(14)
C8 C9 C10 118.2(17)
C5 C10 N1 122.6(19)
C5 C10 C9 118(2)
N1 C10 C9 119.6(19)
N2 C11 C13 123.6(19)
N2 C11 C12 117(2)
C13 C11 C12 119.4(18)
O5 C12 O4 119.7(19)
O5 C12 C11 125(2)
O4 C12 C11 116(2)
C14 C13 C11 118(2)
O8 C14 C15 117.6(17)
O8 C14 C13 122(2)
C15 C14 C13 120.5(18)
C20 C15 C14 119.5(14)
C20 C15 C16 117.2(14)
C14 C15 C16 123.2(13)
C17 C16 C15 120.6(12)
C16 C17 C18 122.8(13)
C17 C18 C19 118.0(15)
C20 C19 C18 120.2(17)
C19 C20 C15 121.2(18)
C19 C20 N2 117.8(18)
C15 C20 N2 121.0(18)

loop_
_geom_bond_atom_site_label_1
_geom_bond_atom_site_label_2
_geom_bond_distance
Re1 O1 1.65(2)
Re1 O6 1.875(19)
Re1 O4 2.042(8)
Re1 O2 2.045(8)
Re1 N1 2.135(17)
Re1 N2 2.157(17)
O2 C2 1.29(2)
O3 C2 1.23(2)
O4 C12 1.38(3)
O5 C12 1.18(3)
O6 C21 1.36(2)
O7 C4 1.34(2)
O7 C22 1.49(2)
O8 C14 1.33(2)
O8 C23 1.41(2)
N1 C1 1.25(2)
N1 C10 1.40(3)
N2 C11 1.37(2)
N2 C20 1.41(3)
C1 C3 1.37(3)
C1 C2 1.51(3)
C3 C4 1.36(3)
C4 C5 1.42(2)
C5 C10 1.38(3)
C5 C6 1.395(16)
C6 C7 1.387(19)
C7 C8 1.374(19)
C8 C9 1.37(2)
C9 C10 1.47(3)
C11 C13 1.40(3)
C11 C12 1.44(3)
C13 C14 1.40(3)
C14 C15 1.40(3)
C15 C20 1.40(2)
C15 C16 1.420(17)
C16 C17 1.331(18)
C17 C18 1.384(19)
C18 C19 1.39(2)
C19 C20 1.38(3)

loop_
_geom_hbond_atom_site_label_D
_geom_hbond_atom_site_label_H
_geom_hbond_atom_site_label_A
_geom_hbond_distance_DH
_geom_hbond_distance_HA
_geom_hbond_distance_DA
_geom_hbond_angle_DHA
_geom_hbond_site_symmetry_A
C6 H6 O7 0.93 2.38 2.706(17) 100.3 .
C8 H8 O3 0.93 2.51 3.173(17) 128.2 1_545
C9 H9 O4 0.93 2.15 3.001(17) 151.7 .
C18 H18 O5 0.93 2.51 3.162(19) 127.0 1_565
C19 H19 O2 0.93 2.15 3.018(19) 155.2 .
